data_2238829
loop_
_publ_author_name
'Kavitha, Channappa N.'
'Jasinski, Jerry P.'
'Anderson, Brian J.'
'Yathirajan, H.S.'
'Kaur, Manpreet'

_publ_section_title
;
 4-Methyl-<i>N</i>-(4-nitrobenzylidene)piperazin-1-amine
;
_journal_coeditor_code ZL2568
_journal_issue 11
_journal_name_full 'Acta Crystallographica Section E'
_journal_page_first o1687
_journal_page_last o1688
_journal_paper_doi 10.1107/S1600536813028493
_journal_volume 69
_journal_year 2013
_chemical_formula_iupac 'C12 H16 N4 O2'
_chemical_formula_moiety 'C12 H16 N4 O2'
_chemical_formula_sum 'C12 H16 N4 O2'
_chemical_formula_weight 248.29
_chemical_name_systematic
;
4-Methyl-<i>N</i>-(4-nitrobenzylidene)piperazin-1-amine
;
_space_group_crystal_system monoclinic
_space_group_IT_number 15
_space_group_name_Hall '-C 2yc'
_space_group_name_H-M_alt 'C 1 2/c 1'
_symmetry_space_group_name_Hall '-C 2yc'
_symmetry_space_group_name_H-M 'C 1 2/c 1'
_atom_sites_solution_hydrogens geom
_atom_sites_solution_primary direct
_audit_creation_method
;
  Olex2 1.2
  (compiled Apr 23 2013 17:54:37, GUI svn.r4466)
;
_cell_angle_alpha 90
_cell_angle_beta 126.527(3)
_cell_angle_gamma 90
_cell_formula_units_Z 8
_cell_length_a 27.9353(14)
_cell_length_b 5.9247(3)
_cell_length_c 18.7763(7)
_cell_measurement_reflns_used 2934
_cell_measurement_temperature 173(2)
_cell_measurement_theta_max 72.3048
_cell_measurement_theta_min 3.2131
_cell_volume 2497.2(2)
_computing_cell_refinement 'CrysAlis PRO (Agilent, 2012)'
_computing_data_collection 'CrysAlis PRO (Agilent, 2012)'
_computing_data_reduction 'CrysAlis RED (Agilent, 2012)'
_computing_molecular_graphics 'OLEX2 (Dolomanov <i>et al.</i>, 2009)'
_computing_publication_material 'OLEX2 (Dolomanov <i>et al.</i>, 2009)'
_computing_structure_refinement 'SHELXL2012 (Sheldrick, 2008)'
_computing_structure_solution 'SUPERFLIP (Palatinus & Chapuis, 2007)'
_diffrn_ambient_temperature 173(2)
_diffrn_detector_area_resol_mean 16.0416
_diffrn_measured_fraction_theta_full 1.000
_diffrn_measured_fraction_theta_max 0.986
_diffrn_measurement_device_type 'Agilent Xcalibur (Eos, Gemini)'
_diffrn_measurement_method '\w scans'
_diffrn_radiation_source 'Enhance (Cu) X-ray Source'
_diffrn_radiation_type CuK\a
_diffrn_radiation_wavelength 1.54184
_diffrn_reflns_av_R_equivalents 0.0307
_diffrn_reflns_limit_h_max 32
_diffrn_reflns_limit_h_min -34
_diffrn_reflns_limit_k_max 7
_diffrn_reflns_limit_k_min -7
_diffrn_reflns_limit_l_max 22
_diffrn_reflns_limit_l_min -15
_diffrn_reflns_number 7200
_diffrn_reflns_theta_full 67.684
_diffrn_reflns_theta_max 72.315
_diffrn_reflns_theta_min 3.938
_exptl_absorpt_coefficient_mu 0.765
_exptl_absorpt_correction_T_max 1.00000
_exptl_absorpt_correction_T_min 0.86840
_exptl_absorpt_correction_type multi-scan
_exptl_absorpt_process_details
;
(CrysAlis PRO and CrysAlis RED; Agilent, 2012)
;
_exptl_crystal_colour yellow
_exptl_crystal_density_diffrn 1.321
_exptl_crystal_description irregular
_exptl_crystal_F_000 1056
_exptl_crystal_size_max 0.38
_exptl_crystal_size_mid 0.32
_exptl_crystal_size_min 0.22
_refine_diff_density_max 0.215
_refine_diff_density_min -0.175
_refine_ls_extinction_coef 0.00056(10)
_refine_ls_extinction_expression Fc^*^=kFc[1+0.001xFc^2^\l^3^/sin(2\q)]^-1/4^
_refine_ls_extinction_method 'SHELXL2012 (Sheldrick, 2008)'
_refine_ls_goodness_of_fit_ref 1.024
_refine_ls_hydrogen_treatment constr
_refine_ls_matrix_type full
_refine_ls_number_parameters 165
_refine_ls_number_reflns 2439
_refine_ls_number_restraints 0
_refine_ls_restrained_S_all 1.024
_refine_ls_R_factor_all 0.0491
_refine_ls_R_factor_gt 0.0405
_refine_ls_shift/su_max 0.001
_refine_ls_shift/su_mean 0.000
_refine_ls_structure_factor_coef Fsqd
_refine_ls_weighting_details
;
 w=1/[\s^2^(Fo^2^)+(0.0636P)^2^+0.9105P]
 where P=(Fo^2^+2Fc^2^)/3
;
_refine_ls_weighting_scheme calc
_refine_ls_wR_factor_gt 0.1101
_refine_ls_wR_factor_ref 0.1189
_reflns_number_gt 2022
_reflns_number_total 2439
_reflns_threshold_expression I>2\s(I)
_cod_data_source_file zl2568.cif
_cod_data_source_block I
_cod_database_code 2238829
_shelx_space_group_comment
;
The symmetry employed for this shelxl refinement is uniquely defined
by the following loop, which should always be used as a source of
symmetry information in preference to the above space-group names.
They are only intended as comments.
;

loop_
_space_group_symop_operation_xyz
'x, y, z'
'-x, y, -z+1/2'
'x+1/2, y+1/2, z'
'-x+1/2, y+1/2, -z+1/2'
'-x, -y, -z'
'x, -y, z-1/2'
'-x+1/2, -y+1/2, -z'
'x+1/2, -y+1/2, z-1/2'

loop_
_atom_site_type_symbol
_atom_site_label
_atom_site_fract_x
_atom_site_fract_y
_atom_site_fract_z
_atom_site_U_iso_or_equiv
_atom_site_adp_type
_atom_site_calc_flag
_atom_site_occupancy
O O1 0.93562(6) 1.1504(2) 1.26970(8) 0.0636(4) Uani d 1
O O2 0.96924(5) 0.8095(2) 1.29508(7) 0.0509(3) Uani d 1
N N1 0.60437(5) 0.7685(2) 0.55865(7) 0.0301(3) Uani d 1
N N2 0.66959(5) 0.80238(19) 0.74619(7) 0.0282(3) Uani d 1
N N3 0.71366(5) 0.8675(2) 0.83118(7) 0.0290(3) Uani d 1
N N4 0.93437(5) 0.9567(3) 1.24576(8) 0.0403(3) Uani d 1
C C1 0.58784(6) 0.9349(2) 0.59774(9) 0.0328(3) Uani d 1
H H1A 0.5570 0.8709 0.6023 0.039 Uiso calc 1
H H1B 0.5710 1.0702 0.5594 0.039 Uiso calc 1
C C2 0.64208(6) 1.0007(2) 0.68894(9) 0.0329(3) Uani d 1
H H2A 0.6714 1.0761 0.6836 0.039 Uiso calc 1
H H2B 0.6302 1.1090 0.7160 0.039 Uiso calc 1
C C3 0.68086(6) 0.6183(2) 0.70644(9) 0.0311(3) Uani d 1
H H3A 0.6928 0.4816 0.7438 0.037 Uiso calc 1
H H3B 0.7140 0.6601 0.7037 0.037 Uiso calc 1
C C4 0.62582(6) 0.5677(2) 0.61410(9) 0.0317(3) Uani d 1
H H4A 0.6352 0.4494 0.5868 0.038 Uiso calc 1
H H4B 0.5941 0.5090 0.6177 0.038 Uiso calc 1
C C5 0.75644(6) 0.7311(2) 0.88472(8) 0.0290(3) Uani d 1
H H5 0.7586 0.5880 0.8640 0.035 Uiso calc 1
C C6 0.80153(6) 0.7948(2) 0.97695(9) 0.0282(3) Uani d 1
C C7 0.80100(6) 1.0039(2) 1.01127(9) 0.0317(3) Uani d 1
H H7 0.7706 1.1101 0.9737 0.038 Uiso calc 1
C C8 0.84416(6) 1.0572(3) 1.09893(9) 0.0336(3) Uani d 1
H H8 0.8438 1.1991 1.1221 0.040 Uiso calc 1
C C9 0.88821(6) 0.8997(3) 1.15268(9) 0.0326(3) Uani d 1
C C10 0.89029(6) 0.6922(3) 1.12129(9) 0.0344(3) Uani d 1
H H10 0.9208 0.5867 1.1594 0.041 Uiso calc 1
C C11 0.84702(6) 0.6411(2) 1.03298(9) 0.0330(3) Uani d 1
H H11 0.8482 0.4998 1.0101 0.040 Uiso calc 1
C C12 0.55353(7) 0.7136(3) 0.46826(9) 0.0387(4) Uani d 1
H H12A 0.5211 0.6537 0.4689 0.058 Uiso calc 1
H H12B 0.5654 0.6002 0.4436 0.058 Uiso calc 1
H H12C 0.5400 0.8502 0.4317 0.058 Uiso calc 1

loop_
_atom_site_aniso_label
_atom_site_aniso_U_11
_atom_site_aniso_U_22
_atom_site_aniso_U_33
_atom_site_aniso_U_12
_atom_site_aniso_U_13
_atom_site_aniso_U_23
O1 0.0527(8) 0.0698(9) 0.0412(7) 0.0008(6) 0.0132(6) -0.0240(6)
O2 0.0326(6) 0.0792(9) 0.0295(6) 0.0096(6) 0.0123(5) 0.0014(6)
N1 0.0278(6) 0.0347(6) 0.0256(6) -0.0026(5) 0.0146(5) -0.0031(5)
N2 0.0279(6) 0.0289(6) 0.0245(6) -0.0001(4) 0.0138(5) -0.0035(4)
N3 0.0278(6) 0.0326(6) 0.0257(6) -0.0038(5) 0.0154(5) -0.0042(4)
N4 0.0280(6) 0.0624(9) 0.0287(6) -0.0011(6) 0.0159(6) -0.0066(6)
C1 0.0290(7) 0.0327(7) 0.0301(7) 0.0031(5) 0.0140(6) -0.0005(5)
C2 0.0335(7) 0.0274(7) 0.0310(7) 0.0027(5) 0.0156(6) -0.0022(6)
C3 0.0312(7) 0.0286(7) 0.0284(7) 0.0021(5) 0.0150(6) -0.0031(5)
C4 0.0334(7) 0.0291(7) 0.0302(7) -0.0029(5) 0.0177(6) -0.0061(5)
C5 0.0291(7) 0.0304(7) 0.0290(7) -0.0023(5) 0.0181(6) -0.0026(5)
C6 0.0271(7) 0.0331(7) 0.0278(7) -0.0036(5) 0.0183(6) -0.0010(5)
C7 0.0291(7) 0.0354(7) 0.0289(7) 0.0009(6) 0.0163(6) -0.0002(6)
C8 0.0325(7) 0.0365(8) 0.0330(7) -0.0035(6) 0.0202(6) -0.0065(6)
C9 0.0261(7) 0.0467(8) 0.0264(7) -0.0050(6) 0.0165(6) -0.0041(6)
C10 0.0282(7) 0.0437(8) 0.0295(7) 0.0037(6) 0.0161(6) 0.0037(6)
C11 0.0325(7) 0.0341(7) 0.0334(7) 0.0004(6) 0.0201(6) -0.0018(6)
C12 0.0333(8) 0.0498(9) 0.0265(7) -0.0039(6) 0.0142(6) -0.0052(6)

loop_
_atom_type_symbol
_atom_type_description
_atom_type_scat_dispersion_real
_atom_type_scat_dispersion_imag
_atom_type_scat_source
C C 0.0181 0.0091 'International Tables Vol C Tables 4.2.6.8 and 6.1.1.4'
H H 0.0000 0.0000 'International Tables Vol C Tables 4.2.6.8 and 6.1.1.4'
N N 0.0311 0.0180 'International Tables Vol C Tables 4.2.6.8 and 6.1.1.4'
O O 0.0492 0.0322 'International Tables Vol C Tables 4.2.6.8 and 6.1.1.4'

loop_
_geom_angle_atom_site_label_1
_geom_angle_atom_site_label_2
_geom_angle_atom_site_label_3
_geom_angle
C1 N1 C12 110.78(11)
C4 N1 C1 108.16(10)
C4 N1 C12 110.55(11)
N3 N2 C2 110.17(10)
N3 N2 C3 119.30(10)
C3 N2 C2 113.80(10)
C5 N3 N2 120.39(12)
O1 N4 C9 117.78(14)
O2 N4 O1 123.67(13)
O2 N4 C9 118.55(14)
N1 C1 H1A 109.7
N1 C1 H1B 109.7
N1 C1 C2 109.86(11)
H1A C1 H1B 108.2
C2 C1 H1A 109.7
C2 C1 H1B 109.7
N2 C2 C1 111.02(11)
N2 C2 H2A 109.4
N2 C2 H2B 109.4
C1 C2 H2A 109.4
C1 C2 H2B 109.4
H2A C2 H2B 108.0
N2 C3 H3A 109.5
N2 C3 H3B 109.5
N2 C3 C4 110.69(11)
H3A C3 H3B 108.1
C4 C3 H3A 109.5
C4 C3 H3B 109.5
N1 C4 C3 111.29(11)
N1 C4 H4A 109.4
N1 C4 H4B 109.4
C3 C4 H4A 109.4
C3 C4 H4B 109.4
H4A C4 H4B 108.0
N3 C5 H5 119.7
N3 C5 C6 120.54(13)
C6 C5 H5 119.7
C7 C6 C5 122.44(13)
C11 C6 C5 118.67(13)
C11 C6 C7 118.89(13)
C6 C7 H7 119.6
C8 C7 C6 120.72(14)
C8 C7 H7 119.6
C7 C8 H8 120.6
C7 C8 C9 118.76(13)
C9 C8 H8 120.6
C8 C9 N4 118.83(13)
C10 C9 N4 118.94(13)
C10 C9 C8 122.22(13)
C9 C10 H10 120.7
C9 C10 C11 118.56(13)
C11 C10 H10 120.7
C6 C11 H11 119.6
C10 C11 C6 120.84(13)
C10 C11 H11 119.6
N1 C12 H12A 109.5
N1 C12 H12B 109.5
N1 C12 H12C 109.5
H12A C12 H12B 109.5
H12A C12 H12C 109.5
H12B C12 H12C 109.5

loop_
_geom_bond_atom_site_label_1
_geom_bond_atom_site_label_2
_geom_bond_distance
O1 N4 1.2253(19)
O2 N4 1.2219(18)
N1 C1 1.4586(17)
N1 C4 1.4546(18)
N1 C12 1.4608(17)
N2 N3 1.3682(15)
N2 C2 1.4639(17)
N2 C3 1.4580(16)
N3 C5 1.2889(18)
N4 C9 1.4657(18)
C1 H1A 0.9900
C1 H1B 0.9900
C1 C2 1.5137(19)
C2 H2A 0.9900
C2 H2B 0.9900
C3 H3A 0.9900
C3 H3B 0.9900
C3 C4 1.5122(18)
C4 H4A 0.9900
C4 H4B 0.9900
C5 H5 0.9500
C5 C6 1.4598(19)
C6 C7 1.401(2)
C6 C11 1.400(2)
C7 H7 0.9500
C7 C8 1.379(2)
C8 H8 0.9500
C8 C9 1.388(2)
C9 C10 1.379(2)
C10 H10 0.9500
C10 C11 1.384(2)
C11 H11 0.9500
C12 H12A 0.9800
C12 H12B 0.9800
C12 H12C 0.9800

loop_
_geom_hbond_atom_site_label_D
_geom_hbond_atom_site_label_H
_geom_hbond_atom_site_label_A
_geom_hbond_site_symmetry_A
_geom_hbond_distance_DH
_geom_hbond_distance_HA
_geom_hbond_distance_DA
_geom_hbond_angle_DHA
C2 H2B O1 7_677 0.99 2.47 3.4052(19) 158.4

loop_
_geom_torsion_atom_site_label_1
_geom_torsion_atom_site_label_2
_geom_torsion_atom_site_label_3
_geom_torsion_atom_site_label_4
_geom_torsion
O1 N4 C9 C8 -7.5(2)
O1 N4 C9 C10 171.92(14)
O2 N4 C9 C8 172.30(13)
O2 N4 C9 C10 -8.2(2)
N1 C1 C2 N2 -56.86(15)
N2 N3 C5 C6 -176.24(11)
N2 C3 C4 N1 55.30(15)
N3 N2 C2 C1 -172.24(11)
N3 N2 C3 C4 177.74(11)
N3 C5 C6 C7 -0.5(2)
N3 C5 C6 C11 179.62(12)
N4 C9 C10 C11 -179.07(12)
C1 N1 C4 C3 -62.15(14)
C2 N2 N3 C5 -155.91(12)
C2 N2 C3 C4 -49.44(15)
C3 N2 N3 C5 -21.56(18)
C3 N2 C2 C1 50.72(15)
C4 N1 C1 C2 62.44(14)
C5 C6 C7 C8 179.56(12)
C5 C6 C11 C10 -179.02(12)
C6 C7 C8 C9 0.0(2)
C7 C6 C11 C10 1.1(2)
C7 C8 C9 N4 179.59(12)
C7 C8 C9 C10 0.1(2)
C8 C9 C10 C11 0.4(2)
C9 C10 C11 C6 -1.0(2)
C11 C6 C7 C8 -0.6(2)
C12 N1 C1 C2 -176.25(11)
C12 N1 C4 C3 176.40(11)
